data_7241357
loop_
_publ_author_name
'Litvinova, Yulia M.'
'Gayfulin, Yakov M.'
'Brylev, Konstantin'
'Piryazev, Dmitry A.'
'van Leusen, Jan'
'K\"ogerler, Paul'
'Mironov, Yuri V.'

_publ_section_title
;
 Metal-organic frameworks with solvent-free lanthanide coordination
 environments: synthesis from aqueous ethanol solutions
;
_journal_name_full CrystEngComm
_journal_paper_doi 10.1039/D0CE01240H
_journal_year 2020
_chemical_formula_moiety 'C18 H30 Cs N10 Nd O7 Re6 S8'
_chemical_formula_sum 'C18 H30 Cs N10 Nd O7 Re6 S8'
_chemical_formula_weight 2152.23
_space_group_crystal_system orthorhombic
_space_group_IT_number 66
_space_group_name_Hall '-C 2 2c'
_space_group_name_H-M_alt 'C c c m'
_atom_sites_solution_hydrogens mixed
_audit_creation_date 2020-01-23
_audit_creation_method
;
Olex2 1.3
(compiled Nov 21 2019 18:26:39 for OlexSys, GUI svn.r6003)
;
_audit_update_record
;
2020-06-23 deposited with the CCDC.	2020-10-06 downloaded from the CCDC.
;
_cell_angle_alpha 90
_cell_angle_beta 90
_cell_angle_gamma 90
_cell_formula_units_Z 4
_cell_length_a 10.7133(7)
_cell_length_b 18.9023(11)
_cell_length_c 21.6443(13)
_cell_measurement_reflns_used 9948
_cell_measurement_temperature 150.15
_cell_measurement_theta_max 30.87
_cell_measurement_theta_min 2.38
_cell_volume 4383.1(5)
_computing_cell_refinement 'Bruker SAINT'
_computing_data_collection 'Bruker APEX2'
_computing_data_reduction 'Bruker SAINT'
_computing_molecular_graphics 'Olex2 1.3 (Dolomanov et al., 2009)'
_computing_publication_material 'Olex2 1.3 (Dolomanov et al., 2009)'
_computing_structure_refinement 'SHELXL 2014/7 (Sheldrick, 2015)'
_diffrn_ambient_temperature 150.15
_diffrn_detector_area_resol_mean 8
_diffrn_measured_fraction_theta_full 0.999
_diffrn_measured_fraction_theta_max 0.941
_diffrn_measurement_device_type 'Bruker APEX-II CCD'
_diffrn_measurement_method '\f and \w scans'
_diffrn_radiation_monochromator graphite
_diffrn_radiation_type MoK\a
_diffrn_radiation_wavelength 0.71073
_diffrn_reflns_av_R_equivalents 0.0240
_diffrn_reflns_av_unetI/netI 0.0152
_diffrn_reflns_Laue_measured_fraction_full 0.999
_diffrn_reflns_Laue_measured_fraction_max 0.941
_diffrn_reflns_limit_h_max 14
_diffrn_reflns_limit_h_min -15
_diffrn_reflns_limit_k_max 23
_diffrn_reflns_limit_k_min -26
_diffrn_reflns_limit_l_max 31
_diffrn_reflns_limit_l_min -24
_diffrn_reflns_number 24302
_diffrn_reflns_point_group_measured_fraction_full 0.999
_diffrn_reflns_point_group_measured_fraction_max 0.941
_diffrn_reflns_theta_full 25.250
_diffrn_reflns_theta_max 30.871
_diffrn_reflns_theta_min 2.155
_diffrn_source 'sealed tube'
_diffrn_source_current 30.0
_diffrn_source_power 1.5
_diffrn_source_voltage 50.0
_diffrn_standards_number 0
_exptl_absorpt_coefficient_mu 18.908
_exptl_absorpt_correction_T_max 0.7461
_exptl_absorpt_correction_T_min 0.6054
_exptl_absorpt_correction_type multi-scan
_exptl_absorpt_process_details
;
SADABS-2012/1 (Bruker,2012) was used for absorption correction.
wR2(int) was 0.0613 before and 0.0373 after correction.
The Ratio of minimum to maximum transmission is 0.8114.
The \l/2 correction factor is 0.0015.
;
_exptl_crystal_colour red
_exptl_crystal_colour_primary red
_exptl_crystal_density_diffrn 3.261
_exptl_crystal_description block
_exptl_crystal_F_000 3834
_exptl_crystal_size_max 0.205
_exptl_crystal_size_mid 0.149
_exptl_crystal_size_min 0.122
_refine_diff_density_max 1.175
_refine_diff_density_min -1.888
_refine_diff_density_rms 0.171
_refine_ls_extinction_method none
_refine_ls_goodness_of_fit_ref 1.175
_refine_ls_hydrogen_treatment constr
_refine_ls_matrix_type full
_refine_ls_number_parameters 134
_refine_ls_number_reflns 3343
_refine_ls_number_restraints 0
_refine_ls_restrained_S_all 1.175
_refine_ls_R_factor_all 0.0186
_refine_ls_R_factor_gt 0.0172
_refine_ls_shift/su_max 0.002
_refine_ls_shift/su_mean 0.000
_refine_ls_structure_factor_coef Fsqd
_refine_ls_weighting_details 'w=1/[\s^2^(Fo^2^)+(0.0068P)^2^+50.6371P] where P=(Fo^2^+2Fc^2^)/3'
_refine_ls_weighting_scheme calc
_refine_ls_wR_factor_gt 0.0374
_refine_ls_wR_factor_ref 0.0377
_reflns_Friedel_coverage 0.000
_reflns_number_gt 3218
_reflns_number_total 3343
_reflns_threshold_expression 'I > 2\s(I)'
_cod_data_source_file d0ce01240h2.cif
_cod_data_source_block lit96nd
_cod_database_code 7241357
_shelx_shelxl_version_number 2014/7
_shelx_space_group_comment
;
The symmetry employed for this shelxl refinement is uniquely defined
by the following loop, which should always be used as a source of
symmetry information in preference to the above space-group names.
They are only intended as comments.
;
_olex2_refinement_description
;
1. Fixed Uiso
 At 1.2 times of:
  All C(H,H) groups, All N(H,H) groups
 At 1.5 times of:
  All O(H,H) groups
2. Others
 Fixed Sof: Cs1(0.25) O1M(0.75) H1MA(0.75) H1MB(0.75) O1(0.04)
3.a Rotating group:
 O1M(H1MA,H1MB)
3.b Secondary CH2 refined with riding coordinates:
 C2A(H2AA,H2AB), C3A(H3AA,H3AB)
3.c X=CH2 refined with riding coordinates:
 N1A(H1AA,H1AB)
;
_olex2_submission_special_instructions 'No special instructions were received'

loop_
_space_group_symop_operation_xyz
'x, y, z'
'-x, -y, z'
'x, -y, -z+1/2'
'-x, y, -z+1/2'
'x+1/2, y+1/2, z'
'-x+1/2, -y+1/2, z'
'x+1/2, -y+1/2, -z+1/2'
'-x+1/2, y+1/2, -z+1/2'
'-x, -y, -z'
'x, y, -z'
'-x, y, z-1/2'
'x, -y, z-1/2'
'-x+1/2, -y+1/2, -z'
'x+1/2, y+1/2, -z'
'-x+1/2, y+1/2, z-1/2'
'x+1/2, -y+1/2, z-1/2'

loop_
_atom_site_label
_atom_site_type_symbol
_atom_site_fract_x
_atom_site_fract_y
_atom_site_fract_z
_atom_site_U_iso_or_equiv
_atom_site_adp_type
_atom_site_occupancy
_atom_site_site_symmetry_order
_atom_site_calc_flag
_atom_site_refinement_flags_posn
_atom_site_refinement_flags_adp
_atom_site_refinement_flags_occupancy
_atom_site_disorder_assembly
_atom_site_disorder_group
Re1 Re 0.19017(2) 0.30991(2) 0.43994(2) 0.00590(4) Uani 1 1 d . . . . .
Re2 Re 0.39940(2) 0.29754(2) 0.5000 0.00602(4) Uani 1 2 d S T P . .
Nd1 Nd 0.0000 0.5000 0.2500 0.00470(6) Uani 1 4 d S T P . .
Cs1 Cs 0.5000 0.5000 0.40998(4) 0.02764(16) Uani 0.5 2 d S T P . .
S1 S 0.11206(8) 0.20617(4) 0.38883(4) 0.01047(15) Uani 1 1 d . . . . .
S2 S 0.00130(11) 0.31653(6) 0.5000 0.0096(2) Uani 1 2 d S T P . .
S3 S 0.27748(11) 0.40514(6) 0.5000 0.0105(2) Uani 1 2 d S T P . .
O1A O 0.1707(3) 0.43269(15) 0.20926(13) 0.0175(6) Uani 1 1 d . . . . .
O1M O 0.4005(6) 0.4474(4) 0.2959(3) 0.0636(18) Uani 0.75 1 d . . P . .
H1MA H 0.4487 0.4609 0.2633 0.095 Uiso 0.75 1 d R U P . .
H1MB H 0.4049 0.3994 0.2946 0.095 Uiso 0.75 1 d R U P . .
N1 N 0.0819(3) 0.42107(17) 0.33813(15) 0.0152(6) Uani 1 1 d . . . . .
N2 N 0.6638(4) 0.3823(3) 0.5000 0.0184(9) Uani 1 2 d S T P . .
N1A N 0.2020(4) 0.4400(2) 0.10703(18) 0.0294(9) Uani 1 1 d . . . . .
H1AA H 0.1748 0.4839 0.1059 0.035 Uiso 1 1 calc R U . . .
H1AB H 0.2271 0.4192 0.0729 0.035 Uiso 1 1 calc R U . . .
C1 C 0.1202(3) 0.38033(18) 0.37279(16) 0.0112(6) Uani 1 1 d . . . . .
C2 C 0.5711(5) 0.3514(3) 0.5000 0.0123(9) Uani 1 2 d S T P . .
C1A C 0.2052(4) 0.4055(2) 0.1598(2) 0.0201(8) Uani 1 1 d . . . . .
C2A C 0.2542(7) 0.3307(3) 0.1584(3) 0.0466(16) Uani 1 1 d . . . . .
H2AA H 0.2223 0.3074 0.1206 0.056 Uiso 1 1 calc R U . . .
H2AB H 0.3463 0.3326 0.1550 0.056 Uiso 1 1 calc R U . . .
C3A C 0.2228(8) 0.2867(3) 0.2108(3) 0.059(2) Uani 1 1 d . . . . .
H3AA H 0.1308 0.2826 0.2129 0.071 Uiso 1 1 calc R U . . .
H3AB H 0.2507 0.3111 0.2488 0.071 Uiso 1 1 calc R U . . .
O1 O 0.0000 0.5000 0.0000 0.068(19) Uani 0.16 4 d S T P . .

loop_
_atom_site_aniso_label
_atom_site_aniso_U_11
_atom_site_aniso_U_22
_atom_site_aniso_U_33
_atom_site_aniso_U_23
_atom_site_aniso_U_13
_atom_site_aniso_U_12
Re1 0.00765(6) 0.00570(6) 0.00435(6) 0.00112(4) -0.00036(4) 0.00155(4)
Re2 0.00635(8) 0.00590(7) 0.00582(8) 0.000 0.000 -0.00015(6)
Nd1 0.00804(14) 0.00342(13) 0.00263(14) 0.000 0.000 0.000
Cs1 0.0269(4) 0.0273(4) 0.0287(4) 0.000 0.000 0.0004(3)
S1 0.0114(4) 0.0131(4) 0.0069(4) -0.0027(3) -0.0028(3) 0.0004(3)
S2 0.0082(5) 0.0103(5) 0.0104(5) 0.000 0.000 0.0031(4)
S3 0.0133(5) 0.0063(5) 0.0120(6) 0.000 0.000 -0.0002(4)
O1A 0.0181(13) 0.0200(13) 0.0145(13) -0.0021(11) 0.0049(11) 0.0074(11)
O1M 0.058(4) 0.073(4) 0.060(4) 0.005(4) -0.008(3) 0.008(3)
N1 0.0187(15) 0.0151(14) 0.0119(15) 0.0045(12) -0.0008(12) 0.0031(12)
N2 0.016(2) 0.027(2) 0.012(2) 0.000 0.000 -0.0076(19)
N1A 0.044(2) 0.0255(18) 0.0182(18) 0.0018(15) 0.0141(17) 0.0149(17)
C1 0.0125(15) 0.0117(15) 0.0094(16) 0.0005(12) 0.0019(13) 0.0017(12)
C2 0.014(2) 0.014(2) 0.009(2) 0.000 0.000 -0.0012(18)
C1A 0.0205(18) 0.0170(17) 0.023(2) -0.0016(15) 0.0084(16) 0.0039(15)
C2A 0.078(4) 0.019(2) 0.043(3) 0.005(2) 0.034(3) 0.021(2)
C3A 0.126(7) 0.026(3) 0.024(3) 0.007(2) 0.017(3) 0.029(3)
O1 0.12(6) 0.02(2) 0.06(4) 0.000 0.000 0.00(3)

loop_
_atom_type_symbol
_atom_type_description
_atom_type_scat_dispersion_real
_atom_type_scat_dispersion_imag
_atom_type_scat_source
C C 0.0033 0.0016 'International Tables Vol C Tables 4.2.6.8 and 6.1.1.4'
H H 0.0000 0.0000 'International Tables Vol C Tables 4.2.6.8 and 6.1.1.4'
Cs Cs -0.3680 2.1192 'International Tables Vol C Tables 4.2.6.8 and 6.1.1.4'
N N 0.0061 0.0033 'International Tables Vol C Tables 4.2.6.8 and 6.1.1.4'
Nd Nd -0.1943 3.0179 'International Tables Vol C Tables 4.2.6.8 and 6.1.1.4'
O O 0.0106 0.0060 'International Tables Vol C Tables 4.2.6.8 and 6.1.1.4'
Re Re -1.0185 7.2310 'International Tables Vol C Tables 4.2.6.8 and 6.1.1.4'
S S 0.1246 0.1234 'International Tables Vol C Tables 4.2.6.8 and 6.1.1.4'

loop_
_exptl_crystal_face_index_h
_exptl_crystal_face_index_k
_exptl_crystal_face_index_l
_exptl_crystal_face_perp_dist
-1.00 0.00 -1.00 0.0590
1.00 0.00 1.00 0.0610
2.00 1.00 1.00 0.0610
-2.00 -1.00 -1.00 0.0550
0.00 1.00 -1.00 0.0840
0.00 -1.00 1.00 0.0310
-1.00 -1.00 -2.00 0.0450
1.00 1.00 2.00 0.0720
1.00 2.00 1.00 0.0920
-1.00 -2.00 -1.00 0.0450
0.00 1.00 0.00 0.1040
0.00 -1.00 0.00 0.0390
0.00 1.00 1.00 0.0920
0.00 -1.00 -1.00 0.0350
-1.00 2.00 1.00 0.0950
1.00 -2.00 -1.00 0.0320
0.00 1.00 -2.00 0.0720
0.00 -1.00 2.00 0.0430
-1.00 1.00 2.00 0.0850
1.00 -1.00 -2.00 0.0400
1.00 1.00 -2.00 0.0710

loop_
_geom_angle_atom_site_label_1
_geom_angle_atom_site_label_2
_geom_angle_atom_site_label_3
_geom_angle
_geom_angle_site_symmetry_1
_geom_angle_site_symmetry_3
_geom_angle_publ_flag
Re1 Re1 Re1 89.998(1) 10_556 6 ?
Re1 Re1 Re2 60.021(4) 10_556 . ?
Re2 Re1 Re1 59.938(4) 13_556 10_556 ?
Re2 Re1 Re1 59.826(6) . 6 ?
Re2 Re1 Re1 60.073(7) 13_556 6 ?
Re2 Re1 Re2 89.879(7) 13_556 . ?
S1 Re1 Re1 117.42(2) . 10_556 ?
S1 Re1 Re1 117.33(2) 6 10_556 ?
S1 Re1 Re1 57.39(2) . 6 ?
S1 Re1 Re1 57.12(2) 6 6 ?
S1 Re1 Re2 117.16(2) 6 13_556 ?
S1 Re1 Re2 117.19(2) . . ?
S1 Re1 Re2 57.35(2) 6 . ?
S1 Re1 Re2 57.52(2) . 13_556 ?
S1 Re1 S1 89.54(4) . 6 ?
S1 Re1 S2 89.90(3) . . ?
S1 Re1 S3 173.56(3) . . ?
S2 Re1 Re1 117.33(3) . 6 ?
S2 Re1 Re1 57.329(16) . 10_556 ?
S2 Re1 Re2 57.29(3) . 13_556 ?
S2 Re1 Re2 117.308(17) . . ?
S2 Re1 S1 173.33(3) . 6 ?
S2 Re1 S3 89.78(3) . . ?
S3 Re1 Re1 57.348(15) . 10_556 ?
S3 Re1 Re1 117.32(3) . 6 ?
S3 Re1 Re2 117.252(16) . 13_556 ?
S3 Re1 Re2 57.53(3) . . ?
S3 Re1 S1 90.03(3) . 6 ?
C1 Re1 Re1 136.43(9) . 6 ?
C1 Re1 Re1 133.57(9) . 10_556 ?
C1 Re1 Re2 135.03(10) . . ?
C1 Re1 Re2 135.05(10) . 13_556 ?
C1 Re1 S1 94.25(10) . . ?
C1 Re1 S1 94.35(10) . 6 ?
C1 Re1 S2 92.32(10) . . ?
C1 Re1 S3 92.19(10) . . ?
Re1 Re2 Re1 90.118(7) 6 10_556 ?
Re1 Re2 Re1 60.123(8) 6 13_556 ?
Re1 Re2 Re1 90.120(7) 13_556 . ?
Re1 Re2 Re1 60.098(6) 6 . ?
Re1 Re2 Re1 59.957(8) 10_556 . ?
Re1 Re2 Re1 60.097(6) 13_556 10_556 ?
Re1 Re2 Cs1 123.089(11) 13_556 10_556 ?
Re1 Re2 Cs1 170.688(8) 6 10_556 ?
Re1 Re2 Cs1 170.688(8) 6 9_666 ?
Re1 Re2 Cs1 110.604(7) . 10_556 ?
Re1 Re2 Cs1 123.089(11) 13_556 9_666 ?
Re1 Re2 Cs1 84.960(7) 10_556 9_666 ?
Re1 Re2 Cs1 84.960(7) 10_556 10_556 ?
Re1 Re2 Cs1 110.604(7) . 9_666 ?
Cs1 Re2 Cs1 0.00(2) 9_666 10_556 ?
S1 Re2 Re1 57.21(2) 13_556 13_556 ?
S1 Re2 Re1 117.23(2) 13_556 . ?
S1 Re2 Re1 117.23(2) 6 10_556 ?
S1 Re2 Re1 57.21(2) 6 6 ?
S1 Re2 Re1 57.31(2) 6 . ?
S1 Re2 Re1 117.29(2) 6 13_556 ?
S1 Re2 Re1 117.29(2) 13_556 6 ?
S1 Re2 Re1 57.31(2) 13_556 10_556 ?
S1 Re2 Cs1 66.31(2) 13_556 9_666 ?
S1 Re2 Cs1 118.48(2) 6 9_666 ?
S1 Re2 Cs1 66.31(2) 13_556 10_556 ?
S1 Re2 Cs1 118.48(2) 6 10_556 ?
S1 Re2 S1 173.28(4) 6 13_556 ?
S1 Re2 S3 89.82(2) 13_556 . ?
S1 Re2 S3 89.82(2) 6 . ?
S2 Re2 Re1 57.44(2) 13_556 6 ?
S2 Re2 Re1 117.50(2) 13_556 10_556 ?
S2 Re2 Re1 57.44(2) 13_556 13_556 ?
S2 Re2 Re1 117.51(2) 13_556 . ?
S2 Re2 Cs1 131.87(2) 13_556 9_666 ?
S2 Re2 Cs1 131.87(2) 13_556 10_556 ?
S2 Re2 S1 89.80(2) 13_556 13_556 ?
S2 Re2 S1 89.80(2) 13_556 6 ?
S2 Re2 S3 173.56(4) 13_556 . ?
S3 Re2 Re1 57.24(2) . . ?
S3 Re2 Re1 117.30(2) . 13_556 ?
S3 Re2 Re1 57.24(2) . 10_556 ?
S3 Re2 Re1 117.30(2) . 6 ?
S3 Re2 Cs1 53.43(2) . 10_556 ?
S3 Re2 Cs1 53.43(2) . 9_666 ?
C2 Re2 Re1 134.64(10) 10_556 13_556 ?
C2 Re2 Re1 134.64(10) 10_556 6 ?
C2 Re2 Re1 134.64(10) . 13_556 ?
C2 Re2 Re1 134.64(10) . 6 ?
C2 Re2 Re1 135.24(10) . . ?
C2 Re2 Re1 135.25(10) . 10_556 ?
C2 Re2 Re1 135.25(10) 10_556 10_556 ?
C2 Re2 Re1 135.24(10) 10_556 . ?
C2 Re2 Cs1 50.82(11) 10_556 10_556 ?
C2 Re2 Cs1 50.82(11) 10_556 9_666 ?
C2 Re2 Cs1 50.82(11) . 9_666 ?
C2 Re2 Cs1 50.82(11) . 10_556 ?
C2 Re2 S1 93.36(2) 10_556 13_556 ?
C2 Re2 S1 93.36(2) . 6 ?
C2 Re2 S1 93.36(2) 10_556 6 ?
C2 Re2 S1 93.36(2) . 13_556 ?
C2 Re2 S2 92.72(14) . 13_556 ?
C2 Re2 S2 92.72(14) 10_556 13_556 ?
C2 Re2 S3 93.73(14) . . ?
C2 Re2 S3 93.73(14) 10_556 . ?
C2 Re2 C2 0.0(3) 10_556 . ?
O1A Nd1 O1A 136.82(14) 2_565 . ?
O1A Nd1 O1A 136.82(14) 3_565 4 ?
O1A Nd1 O1A 80.48(14) 3_565 . ?
O1A Nd1 O1A 115.87(14) 3_565 2_565 ?
O1A Nd1 O1A 80.48(14) 4 2_565 ?
O1A Nd1 O1A 115.87(14) 4 . ?
O1A Nd1 N1 71.34(10) 4 . ?
O1A Nd1 N1 72.84(10) 3_565 3_565 ?
O1A Nd1 N1 77.00(10) 3_565 . ?
O1A Nd1 N1 147.15(10) . 2_565 ?
O1A Nd1 N1 147.15(10) 4 3_565 ?
O1A Nd1 N1 77.00(10) . 3_565 ?
O1A Nd1 N1 147.15(10) 2_565 . ?
O1A Nd1 N1 72.84(10) 4 4 ?
O1A Nd1 N1 77.00(10) 2_565 4 ?
O1A Nd1 N1 72.84(10) . . ?
O1A Nd1 N1 71.34(10) 2_565 3_565 ?
O1A Nd1 N1 71.34(10) . 4 ?
O1A Nd1 N1 71.34(10) 3_565 2_565 ?
O1A Nd1 N1 147.15(10) 3_565 4 ?
O1A Nd1 N1 72.84(10) 2_565 2_565 ?
O1A Nd1 N1 77.00(10) 4 2_565 ?
N1 Nd1 N1 84.44(15) . 2_565 ?
N1 Nd1 N1 109.20(15) 2_565 3_565 ?
N1 Nd1 N1 140.17(15) 4 2_565 ?
N1 Nd1 N1 84.44(15) 4 3_565 ?
N1 Nd1 N1 109.20(15) . 4 ?
N1 Nd1 N1 140.17(15) . 3_565 ?
S1 Cs1 S1 167.19(3) 6 5 ?
S1 Cs1 H1MA 68.4 6 . ?
S1 Cs1 H1MA 98.8 5 . ?
S1 Cs1 H1MB 43.8 6 . ?
S1 Cs1 H1MB 123.6 5 . ?
S3 Cs1 S1 137.28(2) . 5 ?
S3 Cs1 S1 52.216(19) . 6 ?
S3 Cs1 S1 137.28(2) 9_666 6 ?
S3 Cs1 S1 52.215(19) 9_666 5 ?
S3 Cs1 S3 113.70(3) . 9_666 ?
S3 Cs1 H1MA 107.5 . . ?
S3 Cs1 H1MA 138.5 9_666 . ?
S3 Cs1 H1MB 85.3 . . ?
S3 Cs1 H1MB 155.6 9_666 . ?
O1M Cs1 S1 109.98(15) 2_665 6 ?
O1M Cs1 S1 57.73(15) 2_665 5 ?
O1M Cs1 S1 57.73(15) . 6 ?
O1M Cs1 S1 109.98(15) . 5 ?
O1M Cs1 S3 153.39(15) 2_665 . ?
O1M Cs1 S3 92.74(15) 2_665 9_666 ?
O1M Cs1 S3 153.39(15) . 9_666 ?
O1M Cs1 S3 92.74(15) . . ?
O1M Cs1 O1M 61.1(3) 2_665 . ?
O1M Cs1 H1MA 46.5 2_665 . ?
O1M Cs1 H1MA 14.9 . . ?
O1M Cs1 H1MB 14.9 . . ?
O1M Cs1 H1MB 70.3 2_665 . ?
O1M Cs1 N2 121.48(14) . 9_666 ?
O1M Cs1 N2 121.48(14) 2_665 . ?
O1M Cs1 N2 116.97(15) . . ?
O1M Cs1 N2 116.97(15) 2_665 9_666 ?
H1MA Cs1 H1MB 24.9 . . ?
N2 Cs1 S1 121.89(8) 9_666 6 ?
N2 Cs1 S1 66.30(7) . 6 ?
N2 Cs1 S1 66.30(7) 9_666 5 ?
N2 Cs1 S1 121.89(8) . 5 ?
N2 Cs1 S3 72.91(7) . . ?
N2 Cs1 S3 72.91(7) 9_666 9_666 ?
N2 Cs1 S3 70.99(8) 9_666 . ?
N2 Cs1 S3 70.99(8) . 9_666 ?
N2 Cs1 H1MA 119.0 . . ?
N2 Cs1 H1MA 127.1 9_666 . ?
N2 Cs1 H1MB 130.1 9_666 . ?
N2 Cs1 H1MB 102.3 . . ?
N2 Cs1 N2 110.99(10) 9_666 . ?
Re1 S1 Re1 65.49(2) . 6 ?
Re1 S1 Re2 65.34(2) 6 13_556 ?
Re1 S1 Re2 65.27(2) . 13_556 ?
Re1 S1 Cs1 94.95(3) 6 5_445 ?
Re1 S1 Cs1 145.68(3) . 5_445 ?
Re2 S1 Cs1 81.15(3) 13_556 5_445 ?
Re1 S2 Re1 65.34(3) 10_556 . ?
Re2 S2 Re1 65.27(3) 13_556 . ?
Re2 S2 Re1 65.27(3) 13_556 10_556 ?
Re1 S3 Re1 65.31(3) . 10_556 ?
Re1 S3 Re2 65.23(3) . . ?
Re1 S3 Re2 65.23(3) 10_556 . ?
Re1 S3 Cs1 158.56(5) . 9_666 ?
Re1 S3 Cs1 158.56(5) . 10_556 ?
Re1 S3 Cs1 158.56(5) 10_556 . ?
Re1 S3 Cs1 109.917(18) . . ?
Re1 S3 Cs1 109.918(18) 10_556 9_666 ?
Re1 S3 Cs1 109.918(18) 10_556 10_556 ?
Re2 S3 Cs1 93.55(3) . 10_556 ?
Re2 S3 Cs1 93.55(3) . 9_666 ?
Re2 S3 Cs1 93.55(3) . . ?
Cs1 S3 Cs1 66.30(3) 10_556 . ?
Cs1 S3 Cs1 0.00(2) 10_556 9_666 ?
Cs1 S3 Cs1 66.30(3) 9_666 . ?
C1A O1A Nd1 139.7(3) . . ?
Cs1 O1M H1MA 111.0 . . ?
Cs1 O1M H1MB 110.7 . . ?
H1MA O1M H1MB 103.0 . . ?
C1 N1 Nd1 172.7(3) . . ?
Cs1 N2 Cs1 0.00(2) 10_556 9_666 ?
Cs1 N2 Cs1 69.01(10) 9_666 . ?
Cs1 N2 Cs1 69.01(10) 10_556 . ?
C2 N2 Cs1 83.5(3) . 9_666 ?
C2 N2 Cs1 83.5(3) 10_556 10_556 ?
C2 N2 Cs1 83.5(3) . . ?
C2 N2 Cs1 83.5(3) 10_556 9_666 ?
C2 N2 Cs1 83.5(3) 10_556 . ?
C2 N2 Cs1 83.5(3) . 10_556 ?
C2 N2 C2 0.0(5) 10_556 . ?
Cs1 N1A H1AA 89.7 3_565 . ?
Cs1 N1A H1AB 76.8 3_565 . ?
H1AA N1A H1AB 120.0 . . ?
C1A N1A Cs1 103.5(3) . 3_565 ?
C1A N1A H1AA 120.0 . . ?
C1A N1A H1AB 120.0 . . ?
N1 C1 Re1 177.0(3) . . ?
Re2 C2 Cs1 101.44(15) . 10_556 ?
Re2 C2 Cs1 101.44(15) . 9_666 ?
Cs1 C2 Cs1 0.00(2) 9_666 10_556 ?
N2 C2 Re2 178.6(5) . . ?
N2 C2 Cs1 77.4(3) . 9_666 ?
N2 C2 Cs1 77.4(3) . 10_556 ?
C2 C2 Re2 0(10) 10_556 . ?
C2 C2 Cs1 0(10) 10_556 9_666 ?
C2 C2 Cs1 0(10) 10_556 10_556 ?
C2 C2 N2 0(3) 10_556 . ?
O1A C1A N1A 122.3(4) . . ?
O1A C1A C2A 120.5(4) . . ?
N1A C1A C2A 117.2(4) . . ?
C1A C2A H2AA 108.2 . . ?
C1A C2A H2AB 108.2 . . ?
H2AA C2A H2AB 107.4 . . ?
C3A C2A C1A 116.3(4) . . ?
C3A C2A H2AA 108.2 . . ?
C3A C2A H2AB 108.2 . . ?
C2A C3A C3A 116.1(5) . 6 ?
C2A C3A H3AA 108.3 . . ?
C2A C3A H3AB 108.3 . . ?
C3A C3A H3AA 108.3 6 . ?
C3A C3A H3AB 108.3 6 . ?
H3AA C3A H3AB 107.4 . . ?

loop_
_geom_bond_atom_site_label_1
_geom_bond_atom_site_label_2
_geom_bond_distance
_geom_bond_site_symmetry_2
_geom_bond_publ_flag
Re1 Re1 2.6001(3) 10_556 ?
Re1 Re1 2.6024(3) 6 ?
Re1 Re2 2.6018(2) . ?
Re1 Re2 2.5953(2) 13_556 ?
Re1 S1 2.4093(9) 6 ?
Re1 S1 2.4019(8) . ?
Re1 S2 2.4083(10) . ?
Re1 S3 2.4095(10) . ?
Re1 C1 2.109(3) . ?
Re2 Re1 2.5952(2) 13_556 ?
Re2 Re1 2.6017(2) 10_556 ?
Re2 Re1 2.5952(2) 6 ?
Re2 Cs1 4.4277(5) 10_556 ?
Re2 Cs1 4.4277(5) 9_666 ?
Re2 S1 2.4104(9) 13_556 ?
Re2 S1 2.4104(9) 6 ?
Re2 S2 2.4042(12) 13_556 ?
Re2 S3 2.4173(12) . ?
Re2 C2 2.102(5) . ?
Re2 C2 2.102(5) 10_556 ?
Nd1 O1A 2.396(3) 2_565 ?
Nd1 O1A 2.396(3) . ?
Nd1 O1A 2.396(3) 3_565 ?
Nd1 O1A 2.396(3) 4 ?
Nd1 N1 2.576(3) 2_565 ?
Nd1 N1 2.576(3) 3_565 ?
Nd1 N1 2.576(3) 4 ?
Nd1 N1 2.576(3) . ?
Cs1 S1 4.1034(9) 5 ?
Cs1 S1 4.1034(9) 6 ?
Cs1 S3 3.5629(11) . ?
Cs1 S3 3.5629(11) 9_666 ?
Cs1 O1M 2.868(7) 2_665 ?
Cs1 O1M 2.868(7) . ?
Cs1 H1MA 3.3057 . ?
Cs1 H1MB 3.3004 . ?
Cs1 N2 3.439(4) . ?
Cs1 N2 3.439(4) 9_666 ?
S1 Re1 2.4094(9) 6 ?
S1 Re2 2.4104(9) 13_556 ?
S1 Cs1 4.1034(9) 5_445 ?
S2 Re1 2.4083(10) 10_556 ?
S2 Re2 2.4042(12) 13_556 ?
S3 Re1 2.4095(10) 10_556 ?
S3 Cs1 3.5629(11) 10_556 ?
S3 Cs1 3.5629(11) 9_666 ?
O1A C1A 1.244(5) . ?
O1M H1MA 0.9102 . ?
O1M H1MB 0.9096 . ?
N1 C1 1.151(5) . ?
N2 Cs1 3.439(4) 10_556 ?
N2 Cs1 3.439(4) 9_666 ?
N2 C2 1.153(7) 10_556 ?
N2 C2 1.153(7) . ?
N1A Cs1 3.408(4) 3_565 ?
N1A H1AA 0.8800 . ?
N1A H1AB 0.8800 . ?
N1A C1A 1.316(6) . ?
C2 Cs1 3.502(4) 9_666 ?
C2 Cs1 3.502(4) 10_556 ?
C2 C2 0.000(14) 10_556 ?
C1A C2A 1.509(6) . ?
C2A H2AA 0.9900 . ?
C2A H2AB 0.9900 . ?
C2A C3A 1.445(7) . ?
C3A C3A 1.505(10) 6 ?
C3A H3AA 0.9900 . ?
C3A H3AB 0.9900 . ?

loop_
_geom_torsion_atom_site_label_1
_geom_torsion_atom_site_label_2
_geom_torsion_atom_site_label_3
_geom_torsion_atom_site_label_4
_geom_torsion
_geom_torsion_site_symmetry_1
_geom_torsion_site_symmetry_2
_geom_torsion_site_symmetry_3
_geom_torsion_site_symmetry_4
_geom_torsion_publ_flag
Nd1 O1A C1A N1A 47.1(7) . . . . ?
Nd1 O1A C1A C2A -133.4(4) . . . . ?
Cs1 N2 C2 Cs1 0.0 10_556 . . 9_666 ?
Cs1 N2 C2 Cs1 -69.52(8) . . . 9_666 ?
Cs1 N2 C2 Cs1 -69.52(8) . . . 10_556 ?
Cs1 N2 C2 Cs1 0.0 9_666 . . 10_556 ?
Cs1 N2 C2 C2 0.000(17) . . . 10_556 ?
Cs1 N2 C2 C2 0.000(16) 9_666 . . 10_556 ?
Cs1 N2 C2 C2 0.000(16) 10_556 . . 10_556 ?
Cs1 N1A C1A O1A 97.6(4) 3_565 . . . ?
Cs1 N1A C1A C2A -81.8(5) 3_565 . . . ?
O1A C1A C2A C3A 18.8(9) . . . . ?
N1A C1A C2A C3A -161.8(6) . . . . ?
C2 N2 C2 Cs1 0(100) 10_556 . . 10_556 ?
C2 N2 C2 Cs1 0(100) 10_556 . . 9_666 ?
C1A C2A C3A C3A -177.0(8) . . . 6 ?
